data_4026779
loop_
_publ_author_name
'Lijuan Jiao'
'Weidong Pang'
'Jinyuan Zhou'
'Yun Wei'
'Xiaolong Mu'
'Guifeng Bai'
'Erhong Hao'

_publ_section_title
;
 Regioselective Stepwise Bromination of Boron Dipyrromethene (BODIPY) Dyes
;
_journal_name_full 'Journal of Organic Chemistry'
_journal_page_first 9988
_journal_page_last 9996
_journal_paper_doi 10.1021/jo201754m
_journal_volume 76
_journal_year 2011
_chemical_formula_sum 'C15 H5 B Br6 F2 N2'
_chemical_formula_weight 741.48
_chemical_name_systematic
; 
 ? 
;
_space_group_IT_number 15
_symmetry_cell_setting monoclinic
_symmetry_space_group_name_Hall '-C 2yc'
_symmetry_space_group_name_H-M 'C 1 2/c 1'
_atom_sites_solution_hydrogens geom
_atom_sites_solution_primary direct
_atom_sites_solution_secondary difmap
_audit_creation_method SHELXL-97
_cell_angle_alpha 90.00
_cell_angle_beta 90.778(2)
_cell_angle_gamma 90.00
_cell_formula_units_Z 4
_cell_length_a 13.367(2)
_cell_length_b 18.949(3)
_cell_length_c 7.8492(13)
_cell_measurement_temperature 293(2)
_cell_measurement_theta_max 27.61
_cell_measurement_theta_min 1.86
_cell_volume 1988.0(5)
_computing_cell_refinement 'Bruker SMART'
_computing_data_collection 'Bruker SMART'
_computing_data_reduction 'Bruker SAINT'
_computing_molecular_graphics 'Bruker SHELXTL'
_computing_publication_material 'Bruker SHELXTL'
_computing_structure_refinement 'SHELXL-97 (Sheldrick, 1997)'
_computing_structure_solution 'SHELXS-97 (Sheldrick, 1990)'
_diffrn_ambient_temperature 293(2)
_diffrn_measured_fraction_theta_full 0.993
_diffrn_measured_fraction_theta_max 0.993
_diffrn_measurement_device_type 'CCD area detector'
_diffrn_measurement_method 'phi and omega scans'
_diffrn_radiation_monochromator graphite
_diffrn_radiation_source 'fine-focus sealed tube'
_diffrn_radiation_type MoK\a
_diffrn_radiation_wavelength 0.71073
_diffrn_reflns_av_R_equivalents 0.0362
_diffrn_reflns_av_sigmaI/netI 0.0364
_diffrn_reflns_limit_h_max 17
_diffrn_reflns_limit_h_min -17
_diffrn_reflns_limit_k_max 24
_diffrn_reflns_limit_k_min -22
_diffrn_reflns_limit_l_max 10
_diffrn_reflns_limit_l_min -9
_diffrn_reflns_number 8474
_diffrn_reflns_theta_full 27.61
_diffrn_reflns_theta_max 27.61
_diffrn_reflns_theta_min 1.86
_exptl_absorpt_coefficient_mu 12.138
_exptl_absorpt_correction_T_max 0.2186
_exptl_absorpt_correction_T_min 0.1951
_exptl_absorpt_correction_type multi-scan
_exptl_absorpt_process_details 'Semi-empirical from equivalents'
_exptl_crystal_colour red
_exptl_crystal_density_diffrn 2.477
_exptl_crystal_description block
_exptl_crystal_F_000 1368
_exptl_crystal_size_max 0.20
_exptl_crystal_size_mid 0.19
_exptl_crystal_size_min 0.18
_refine_diff_density_max 0.377
_refine_diff_density_min -0.483
_refine_diff_density_rms 0.088
_refine_ls_extinction_method none
_refine_ls_goodness_of_fit_ref 1.019
_refine_ls_hydrogen_treatment constr
_refine_ls_matrix_type full
_refine_ls_number_parameters 120
_refine_ls_number_reflns 2303
_refine_ls_number_restraints 0
_refine_ls_restrained_S_all 1.019
_refine_ls_R_factor_all 0.0638
_refine_ls_R_factor_gt 0.0316
_refine_ls_shift/su_max 0.000
_refine_ls_shift/su_mean 0.000
_refine_ls_structure_factor_coef Fsqd
_refine_ls_weighting_details 'calc w=1/[\s^2^(Fo^2^)+(0.0270P)^2^+2.8808P] where P=(Fo^2^+2Fc^2^)/3'
_refine_ls_weighting_scheme calc
_refine_ls_wR_factor_gt 0.0669
_refine_ls_wR_factor_ref 0.0773
_reflns_number_gt 1482
_reflns_number_total 2303
_reflns_threshold_expression >2sigma(I)
_cod_data_source_file jo201754m_si_003.cif
_cod_data_source_block BODIPY2d
_cod_original_cell_volume 1988.0(6)
_cod_original_sg_symbol_H-M 'C 1 2/c 1 '
_cod_database_code 4026779

loop_
_symmetry_equiv_pos_as_xyz
'x, y, z'
'-x, y, -z+1/2'
'x+1/2, y+1/2, z'
'-x+1/2, y+1/2, -z+1/2'
'-x, -y, -z'
'x, -y, z-1/2'
'-x+1/2, -y+1/2, -z'
'x+1/2, -y+1/2, z-1/2'

loop_
_atom_site_label
_atom_site_type_symbol
_atom_site_fract_x
_atom_site_fract_y
_atom_site_fract_z
_atom_site_U_iso_or_equiv
_atom_site_adp_type
_atom_site_occupancy
_atom_site_symmetry_multiplicity
_atom_site_calc_flag
_atom_site_refinement_flags
B1 B 0.0000 -0.0410(3) 0.2500 0.0355(13) Uani 1 2 d S
Br1 Br 0.22628(3) -0.10558(2) 0.19441(6) 0.06715(17) Uani 1 1 d .
Br2 Br 0.38482(3) 0.04276(3) 0.15063(8) 0.0802(2) Uani 1 1 d .
Br3 Br 0.23989(3) 0.19592(2) 0.19600(7) 0.07254(18) Uani 1 1 d .
C1 C 0.1863(3) -0.0123(2) 0.2056(5) 0.0438(9) Uani 1 1 d .
C2 C 0.2485(3) 0.0463(2) 0.1905(5) 0.0459(9) Uani 1 1 d .
C3 C 0.1897(3) 0.10468(19) 0.2090(5) 0.0444(9) Uani 1 1 d .
C4 C 0.0900(2) 0.08204(18) 0.2357(4) 0.0365(8) Uani 1 1 d .
C5 C 0.0000 0.1184(2) 0.2500 0.0343(11) Uani 1 2 d S
C6 C 0.0000 0.1968(2) 0.2500 0.0405(12) Uani 1 2 d S
C7 C 0.0169(3) 0.2331(2) 0.3995(6) 0.0570(11) Uani 1 1 d .
H7 H 0.0286 0.2086 0.5005 0.068 Uiso 1 1 calc R
C8 C 0.0164(4) 0.3058(2) 0.3989(7) 0.0718(13) Uani 1 1 d .
H8 H 0.0273 0.3306 0.4998 0.086 Uiso 1 1 calc R
C9 C 0.0000 0.3415(3) 0.2500 0.077(2) Uani 1 2 d S
H9 H 0.0000 0.3906 0.2500 0.092 Uiso 1 2 calc SR
F1 F 0.01051(16) -0.08183(11) 0.3924(3) 0.0514(6) Uani 1 1 d .
N1 N 0.0917(2) 0.00841(15) 0.2327(3) 0.0358(7) Uani 1 1 d .

loop_
_atom_site_aniso_label
_atom_site_aniso_U_11
_atom_site_aniso_U_22
_atom_site_aniso_U_33
_atom_site_aniso_U_23
_atom_site_aniso_U_13
_atom_site_aniso_U_12
B1 0.042(3) 0.030(3) 0.034(3) 0.000 0.000(2) 0.000
Br1 0.0585(3) 0.0453(3) 0.0977(4) 0.0032(2) 0.0032(2) 0.0189(2)
Br2 0.0372(2) 0.0820(4) 0.1217(5) 0.0212(3) 0.0139(3) 0.0050(2)
Br3 0.0551(3) 0.0465(3) 0.1162(4) 0.0111(3) 0.0092(3) -0.0149(2)
C1 0.044(2) 0.042(2) 0.046(2) 0.0039(18) -0.0002(17) 0.0102(18)
C2 0.0325(19) 0.053(2) 0.052(2) 0.0099(19) 0.0007(17) 0.0016(18)
C3 0.046(2) 0.042(2) 0.044(2) 0.0087(17) -0.0014(17) -0.0063(17)
C4 0.0368(19) 0.0308(19) 0.042(2) 0.0010(15) 0.0004(16) 0.0001(15)
C5 0.040(3) 0.034(3) 0.030(3) 0.000 -0.001(2) 0.000
C6 0.039(3) 0.028(3) 0.054(3) 0.000 -0.001(2) 0.000
C7 0.063(3) 0.039(2) 0.069(3) -0.007(2) -0.001(2) 0.001(2)
C8 0.074(3) 0.045(3) 0.096(4) -0.023(3) -0.007(3) -0.001(2)
C9 0.063(4) 0.027(3) 0.141(7) 0.000 -0.007(4) 0.000
F1 0.0608(14) 0.0464(13) 0.0469(13) 0.0172(10) -0.0038(10) -0.0014(11)
N1 0.0346(16) 0.0340(17) 0.0386(17) 0.0001(13) -0.0005(13) 0.0027(12)

loop_
_atom_type_symbol
_atom_type_description
_atom_type_scat_dispersion_real
_atom_type_scat_dispersion_imag
_atom_type_scat_source
C C 0.0033 0.0016 'International Tables Vol C Tables 4.2.6.8 and 6.1.1.4'
H H 0.0000 0.0000 'International Tables Vol C Tables 4.2.6.8 and 6.1.1.4'
B B 0.0013 0.0007 'International Tables Vol C Tables 4.2.6.8 and 6.1.1.4'
N N 0.0061 0.0033 'International Tables Vol C Tables 4.2.6.8 and 6.1.1.4'
F F 0.0171 0.0103 'International Tables Vol C Tables 4.2.6.8 and 6.1.1.4'
Br Br -0.2901 2.4595 'International Tables Vol C Tables 4.2.6.8 and 6.1.1.4'

loop_
_geom_angle_atom_site_label_1
_geom_angle_atom_site_label_2
_geom_angle_atom_site_label_3
_geom_angle
_geom_angle_site_symmetry_1
_geom_angle_site_symmetry_3
F1 B1 F1 111.0(4) 2 .
F1 B1 N1 110.09(14) 2 .
F1 B1 N1 109.95(14) . .
F1 B1 N1 109.95(14) 2 2
F1 B1 N1 110.09(14) . 2
N1 B1 N1 105.7(4) . 2
N1 C1 C2 110.1(3) . .
N1 C1 Br1 124.1(3) . .
C2 C1 Br1 125.8(3) . .
C3 C2 C1 107.0(3) . .
C3 C2 Br2 128.0(3) . .
C1 C2 Br2 125.0(3) . .
C2 C3 C4 108.3(3) . .
C2 C3 Br3 122.6(3) . .
C4 C3 Br3 129.1(3) . .
C5 C4 N1 120.7(3) . .
C5 C4 C3 132.6(3) . .
N1 C4 C3 106.5(3) . .
C4 C5 C4 120.7(4) 2 .
C4 C5 C6 119.7(2) 2 .
C4 C5 C6 119.7(2) . .
C7 C6 C7 120.1(5) . 2
C7 C6 C5 120.0(2) . .
C7 C6 C5 120.0(2) 2 .
C6 C7 C8 119.7(4) . .
C9 C8 C7 119.9(5) . .
C8 C9 C8 120.6(6) 2 .
C1 N1 C4 108.1(3) . .
C1 N1 B1 125.7(3) . .
C4 N1 B1 126.1(3) . .

loop_
_geom_bond_atom_site_label_1
_geom_bond_atom_site_label_2
_geom_bond_distance
_geom_bond_site_symmetry_2
B1 F1 1.365(4) 2
B1 F1 1.365(4) .
B1 N1 1.551(4) .
B1 N1 1.551(4) 2
Br1 C1 1.848(4) .
Br2 C2 1.854(3) .
Br3 C3 1.858(4) .
C1 N1 1.344(4) .
C1 C2 1.394(5) .
C2 C3 1.366(5) .
C3 C4 1.417(5) .
C4 C5 1.393(4) .
C4 N1 1.396(4) .
C5 C4 1.393(4) 2
C5 C6 1.486(6) .
C6 C7 1.376(5) .
C6 C7 1.376(5) 2
C7 C8 1.378(6) .
C8 C9 1.365(5) .
C9 C8 1.365(5) 2
